data_7023959
loop_
_publ_author_name
'Batcup, Rhys'
'Chiu, Frederick Sin Nang'
'Annibale, Vincent T.'
'Huh, Jung-Eun Ustina'
'Tan, Runyu'
'Song, Datong'

_publ_section_title
;
 Selective one-pot syntheses of Pt(II)-Cu(I) heterobimetallic complexes of
 4,5-diazafluorenide derivatives.
;
_journal_issue 46
_journal_name_full 'Dalton transactions (Cambridge, England : 2003)'
_journal_page_first 16343
_journal_page_last 16350
_journal_paper_doi 10.1039/c3dt52135d
_journal_volume 42
_journal_year 2013
_chemical_formula_sum 'C96 H98 Cu2 N8 O P2'
_chemical_formula_weight 1568.84
_chemical_name_systematic
;
 ?
;
_space_group_crystal_system orthorhombic
_space_group_IT_number 29
_space_group_name_Hall 'P 2c -2ac'
_space_group_name_H-M_alt 'P c a 21'
_symmetry_space_group_name_Hall 'P 2c -2ac'
_symmetry_space_group_name_H-M 'P c a 21'
_atom_sites_solution_hydrogens geom
_audit_creation_method SHELXL-2013
_cell_angle_alpha 90
_cell_angle_beta 90
_cell_angle_gamma 90
_cell_formula_units_Z 4
_cell_length_a 16.3089(15)
_cell_length_b 21.3025(18)
_cell_length_c 24.111(2)
_cell_measurement_reflns_used 32291
_cell_measurement_temperature 150(2)
_cell_measurement_theta_max 24.998
_cell_measurement_theta_min 1.573
_cell_volume 8376.7(13)
_computing_cell_refinement 'Bruker Apex 2 software package'
_computing_data_collection 'Bruker Apex 2 software package'
_computing_data_reduction 'Bruker Apex 2 software package'
_computing_molecular_graphics 'ORTEP and POV-Ray'
_computing_publication_material 'SHELXL-2013 (Sheldrick, 2013)'
_computing_structure_refinement 'SHELXL-2013 (Sheldrick, 2013)'
_computing_structure_solution 'SHELXL-2013 (Sheldrick, 2013)'
_diffrn_ambient_temperature 150(2)
_diffrn_measured_fraction_theta_full 0.971
_diffrn_measured_fraction_theta_max 0.997
_diffrn_measurement_device_type 'Bruker Kappa Apex II CCD'
_diffrn_measurement_method 'phi and omega scans'
_diffrn_radiation_type MoK\a
_diffrn_radiation_wavelength 0.71073
_diffrn_reflns_av_R_equivalents 0.0391
_diffrn_reflns_av_unetI/netI 0.0591
_diffrn_reflns_Laue_measured_fraction_full 0.971
_diffrn_reflns_Laue_measured_fraction_max 0.997
_diffrn_reflns_limit_h_max 19
_diffrn_reflns_limit_h_min -14
_diffrn_reflns_limit_k_max 20
_diffrn_reflns_limit_k_min -25
_diffrn_reflns_limit_l_max 28
_diffrn_reflns_limit_l_min -28
_diffrn_reflns_number 32291
_diffrn_reflns_point_group_measured_fraction_full 0.972
_diffrn_reflns_point_group_measured_fraction_max 0.997
_diffrn_reflns_theta_full 25.242
_diffrn_reflns_theta_max 24.998
_diffrn_reflns_theta_min 1.573
_exptl_absorpt_coefficient_mu 0.599
_exptl_absorpt_correction_T_max 0.7456
_exptl_absorpt_correction_T_min 0.6074
_exptl_absorpt_correction_type multi-scan
_exptl_absorpt_process_details 'Bruker Apex 2'
_exptl_crystal_colour green
_exptl_crystal_density_diffrn 1.244
_exptl_crystal_description block
_exptl_crystal_F_000 3304
_exptl_crystal_size_max 0.500
_exptl_crystal_size_mid 0.300
_exptl_crystal_size_min 0.100
_refine_diff_density_max 0.857
_refine_diff_density_min -0.331
_refine_diff_density_rms 0.061
_refine_ls_abs_structure_details
;
 Refined as an inversion twin.
;
_refine_ls_abs_structure_Flack 0.278(13)
_refine_ls_extinction_method none
_refine_ls_goodness_of_fit_ref 1.025
_refine_ls_hydrogen_treatment constr
_refine_ls_matrix_type full
_refine_ls_number_parameters 997
_refine_ls_number_reflns 14563
_refine_ls_number_restraints 1
_refine_ls_restrained_S_all 1.025
_refine_ls_R_factor_all 0.0602
_refine_ls_R_factor_gt 0.0447
_refine_ls_shift/su_max 0.001
_refine_ls_shift/su_mean 0.000
_refine_ls_structure_factor_coef Fsqd
_refine_ls_weighting_details 'w=1/[\s^2^(Fo^2^)+(0.0616P)^2^+1.8612P] where P=(Fo^2^+2Fc^2^)/3'
_refine_ls_weighting_scheme calc
_refine_ls_wR_factor_gt 0.1053
_refine_ls_wR_factor_ref 0.1140
_reflns_Friedel_coverage 0.948
_reflns_Friedel_fraction_full 0.972
_reflns_Friedel_fraction_max 0.998
_reflns_number_gt 12125
_reflns_number_total 14563
_reflns_threshold_expression 'I > 2\s(I)'
_cod_data_source_file c3dt52135d.txt
_cod_data_source_block 1b
_cod_depositor_comments
;
The following automatic conversions were performed:

'_exptl_absorpt_correction_type' value 'Multi-Scan' changed to
'multi-scan' according to
/home/saulius/struct/CIF-dictionaries/cif_core.dic dictionary named
'cif_core.dic' version 2.4.2 from 2011-04-26.

Automatic conversion script
Id: cif_fix_values 1891 2012-01-12 08:04:46Z andrius 
;
_cod_original_cell_volume 8376.8(13)
_cod_database_code 7023959
_shelx_space_group_comment
;
The symmetry employed for this shelxl refinement is uniquely defined
by the following loop, which should always be used as a source of
symmetry information in preference to the above space-group names.
They are only intended as comments.
;
_shelx_estimated_absorpt_t_min 0.754
_shelx_estimated_absorpt_t_max 0.943
_shelxl_version_number 2013-4

loop_
_space_group_symop_operation_xyz
'x, y, z'
'-x, -y, z+1/2'
'x+1/2, -y, z'
'-x+1/2, y, z+1/2'

loop_
_atom_site_label
_atom_site_type_symbol
_atom_site_fract_x
_atom_site_fract_y
_atom_site_fract_z
_atom_site_U_iso_or_equiv
_atom_site_adp_type
_atom_site_occupancy
_atom_site_site_symmetry_order
_atom_site_calc_flag
_atom_site_refinement_flags_posn
_atom_site_refinement_flags_adp
Cu1 Cu -0.70921(4) -0.27737(3) -0.30965(3) 0.02316(16) Uani 1 1 d . .
Cu2 Cu -1.17769(4) -0.21006(3) -0.07930(3) 0.02585(17) Uani 1 1 d . .
P1 P -0.68824(8) -0.26541(6) -0.21796(6) 0.0202(3) Uani 1 1 d . .
P2 P -1.20172(9) -0.22189(6) -0.17071(6) 0.0217(3) Uani 1 1 d . .
N1 N -0.8225(3) -0.3489(2) -0.2905(2) 0.0282(11) Uani 1 1 d . .
N2 N -0.8074(3) -0.2148(2) -0.3251(2) 0.0268(11) Uani 1 1 d . .
N3 N -0.6175(3) -0.3487(2) -0.39848(19) 0.0273(11) Uani 1 1 d . .
N4 N -0.5975(3) -0.2499(2) -0.40247(19) 0.0271(11) Uani 1 1 d . .
N5 N -1.0828(3) -0.2890(2) -0.0737(2) 0.0272(10) Uani 1 1 d . .
N6 N -1.0688(3) -0.1506(2) -0.08876(19) 0.0258(10) Uani 1 1 d . .
N7 N -1.2818(3) -0.2442(2) 0.0165(2) 0.0322(12) Uani 1 1 d . .
N8 N -1.2513(3) -0.1468(2) 0.0207(2) 0.0304(11) Uani 1 1 d . .
C1 C -0.8423(4) -0.4042(3) -0.2685(3) 0.0378(16) Uani 1 1 d . .
H1 H -0.8008 -0.4354 -0.2656 0.045 Uiso 1 1 calc R U
C2 C -0.9211(4) -0.4187(3) -0.2495(3) 0.0424(17) Uani 1 1 d . .
H2 H -0.9311 -0.4587 -0.2335 0.051 Uiso 1 1 calc R U
C3 C -0.9851(4) -0.3758(2) -0.2535(3) 0.0320(14) Uani 1 1 d . .
H3 H -1.0383 -0.3860 -0.2404 0.038 Uiso 1 1 calc R U
C4 C -0.9690(3) -0.3168(2) -0.2775(2) 0.0206(12) Uani 1 1 d . .
C5 C -0.8859(3) -0.3069(2) -0.2946(2) 0.0214(12) Uani 1 1 d . .
C6 C -0.8784(3) -0.2445(2) -0.3119(2) 0.0211(11) Uani 1 1 d . .
C7 C -0.9590(3) -0.2169(2) -0.3071(3) 0.0243(11) Uani 1 1 d . .
C8 C -0.9627(4) -0.1523(3) -0.3220(3) 0.0369(16) Uani 1 1 d . .
H8 H -1.0134 -0.1304 -0.3219 0.044 Uiso 1 1 calc R U
C9 C -0.8913(4) -0.1225(3) -0.3365(3) 0.0405(16) Uani 1 1 d . .
H9 H -0.8934 -0.0794 -0.3466 0.049 Uiso 1 1 calc R U
C10 C -0.8157(4) -0.1531(3) -0.3369(3) 0.0377(15) Uani 1 1 d . .
H10 H -0.7680 -0.1296 -0.3458 0.045 Uiso 1 1 calc R U
C11 C -1.0143(3) -0.2615(2) -0.2871(2) 0.0218(12) Uani 1 1 d . .
C12 C -1.1004(3) -0.2487(3) -0.2691(2) 0.0246(12) Uani 1 1 d . .
H12A H -1.1347 -0.2862 -0.2762 0.030 Uiso 1 1 calc R U
H12B H -1.1229 -0.2134 -0.2911 0.030 Uiso 1 1 calc R U
C13 C -1.1041(3) -0.2322(2) -0.2076(2) 0.0228(12) Uani 1 1 d . .
H13A H -1.0727 -0.1928 -0.2027 0.027 Uiso 1 1 calc R U
H13B H -1.0734 -0.2654 -0.1876 0.027 Uiso 1 1 calc R U
C14 C -1.2499(3) -0.1551(3) -0.2055(3) 0.0274(13) Uani 1 1 d . .
C15 C -1.2608(4) -0.1013(3) -0.1736(3) 0.0386(15) Uani 1 1 d . .
H15 H -1.2458 -0.1018 -0.1356 0.046 Uiso 1 1 calc R U
C16 C -1.2934(4) -0.0469(3) -0.1967(4) 0.052(2) Uani 1 1 d . .
H16 H -1.2995 -0.0102 -0.1746 0.062 Uiso 1 1 calc R U
C17 C -1.3168(4) -0.0462(3) -0.2518(4) 0.054(2) Uani 1 1 d . .
H17 H -1.3388 -0.0090 -0.2676 0.065 Uiso 1 1 calc R U
C18 C -1.3081(4) -0.0998(3) -0.2841(3) 0.0472(18) Uani 1 1 d . .
H18 H -1.3255 -0.0999 -0.3217 0.057 Uiso 1 1 calc R U
C19 C -1.2736(3) -0.1533(3) -0.2607(3) 0.0324(14) Uani 1 1 d . .
H19 H -1.2662 -0.1896 -0.2831 0.039 Uiso 1 1 calc R U
C20 C -1.2617(4) -0.2903(3) -0.1913(2) 0.0258(13) Uani 1 1 d . .
C21 C -1.3435(4) -0.2866(3) -0.2069(3) 0.0328(14) Uani 1 1 d . .
H21 H -1.3688 -0.2466 -0.2111 0.039 Uiso 1 1 calc R U
C22 C -1.3888(4) -0.3408(3) -0.2163(3) 0.0458(17) Uani 1 1 d . .
H22 H -1.4447 -0.3377 -0.2270 0.055 Uiso 1 1 calc R U
C23 C -1.3535(5) -0.3989(3) -0.2103(3) 0.0506(19) Uani 1 1 d . .
H23 H -1.3849 -0.4357 -0.2167 0.061 Uiso 1 1 calc R U
C24 C -1.2725(5) -0.4035(3) -0.1948(3) 0.0442(17) Uani 1 1 d . .
H24 H -1.2476 -0.4436 -0.1911 0.053 Uiso 1 1 calc R U
C25 C -1.2271(4) -0.3496(3) -0.1847(3) 0.0321(14) Uani 1 1 d . .
H25 H -1.1716 -0.3532 -0.1731 0.039 Uiso 1 1 calc R U
C26 C -0.6364(3) -0.2943(3) -0.3719(2) 0.0224(12) Uani 1 1 d . .
C27 C -0.5561(4) -0.2760(3) -0.4467(3) 0.0401(16) Uani 1 1 d . .
H27 H -0.5244 -0.2542 -0.4736 0.048 Uiso 1 1 calc R U
C28 C -0.5689(4) -0.3375(3) -0.4446(3) 0.0395(16) Uani 1 1 d . .
H28 H -0.5488 -0.3681 -0.4699 0.047 Uiso 1 1 calc R U
C29 C -0.5957(4) -0.1842(2) -0.3883(2) 0.0259(13) Uani 1 1 d . .
C30 C -0.6427(4) -0.1430(3) -0.4181(2) 0.0303(14) Uani 1 1 d . .
C31 C -0.6393(4) -0.0797(3) -0.4037(3) 0.0402(16) Uani 1 1 d . .
H31 H -0.6707 -0.0501 -0.4242 0.048 Uiso 1 1 calc R U
C32 C -0.5905(4) -0.0589(3) -0.3599(3) 0.0439(17) Uani 1 1 d . .
C33 C -0.5441(4) -0.1025(3) -0.3313(3) 0.0384(16) Uani 1 1 d . .
H33 H -0.5109 -0.0887 -0.3013 0.046 Uiso 1 1 calc R U
C34 C -0.5444(4) -0.1663(3) -0.3450(2) 0.0287(13) Uani 1 1 d . .
C35 C -0.6980(4) -0.1652(3) -0.4646(3) 0.0420(16) Uani 1 1 d . .
H35A H -0.7346 -0.1981 -0.4507 0.063 Uiso 1 1 calc R U
H35B H -0.6644 -0.1821 -0.4948 0.063 Uiso 1 1 calc R U
H35C H -0.7307 -0.1299 -0.4783 0.063 Uiso 1 1 calc R U
C36 C -0.5885(6) 0.0094(3) -0.3440(4) 0.074(3) Uani 1 1 d . .
H36A H -0.5573 0.0330 -0.3718 0.111 Uiso 1 1 calc R U
H36B H -0.5621 0.0139 -0.3077 0.111 Uiso 1 1 calc R U
H36C H -0.6446 0.0257 -0.3421 0.111 Uiso 1 1 calc R U
C37 C -0.4891(4) -0.2116(3) -0.3155(3) 0.0403(16) Uani 1 1 d . .
H37A H -0.4519 -0.2313 -0.3423 0.060 Uiso 1 1 calc R U
H37B H -0.5222 -0.2441 -0.2974 0.060 Uiso 1 1 calc R U
H37C H -0.4570 -0.1891 -0.2874 0.060 Uiso 1 1 calc R U
C38 C -0.6412(4) -0.4105(3) -0.3805(2) 0.0268(13) Uani 1 1 d . .
C39 C -0.7181(4) -0.4330(3) -0.3947(3) 0.0365(15) Uani 1 1 d . .
C40 C -0.7379(4) -0.4938(3) -0.3778(3) 0.0429(16) Uani 1 1 d . .
H40 H -0.7909 -0.5100 -0.3859 0.051 Uiso 1 1 calc R U
C41 C -0.6827(4) -0.5311(3) -0.3494(3) 0.0405(16) Uani 1 1 d . .
C42 C -0.6077(4) -0.5060(3) -0.3361(3) 0.0404(16) Uani 1 1 d . .
H42 H -0.5699 -0.5312 -0.3161 0.048 Uiso 1 1 calc R U
C43 C -0.5849(4) -0.4461(3) -0.3505(2) 0.0296(13) Uani 1 1 d . .
C44 C -0.7039(6) -0.5985(3) -0.3341(3) 0.065(2) Uani 1 1 d . .
H44A H -0.6745 -0.6273 -0.3588 0.097 Uiso 1 1 calc R U
H44B H -0.7631 -0.6050 -0.3381 0.097 Uiso 1 1 calc R U
H44C H -0.6877 -0.6065 -0.2956 0.097 Uiso 1 1 calc R U
C45 C -0.7774(5) -0.3940(3) -0.4271(4) 0.060(2) Uani 1 1 d . .
H45A H -0.7484 -0.3728 -0.4574 0.090 Uiso 1 1 calc R U
H45B H -0.8023 -0.3626 -0.4027 0.090 Uiso 1 1 calc R U
H45C H -0.8203 -0.4210 -0.4425 0.090 Uiso 1 1 calc R U
C46 C -0.5010(4) -0.4215(3) -0.3357(3) 0.0462(17) Uani 1 1 d . .
H46A H -0.5061 -0.3790 -0.3204 0.069 Uiso 1 1 calc R U
H46B H -0.4667 -0.4203 -0.3690 0.069 Uiso 1 1 calc R U
H46C H -0.4758 -0.4491 -0.3080 0.069 Uiso 1 1 calc R U
C47 C -1.0753(4) -0.3506(3) -0.0736(3) 0.0373(15) Uani 1 1 d . .
H47 H -1.1230 -0.3751 -0.0674 0.045 Uiso 1 1 calc R U
C48 C -0.9998(4) -0.3824(3) -0.0823(3) 0.0385(15) Uani 1 1 d . .
H48 H -0.9986 -0.4270 -0.0827 0.046 Uiso 1 1 calc R U
C49 C -0.9285(4) -0.3492(3) -0.0901(2) 0.0320(14) Uani 1 1 d . .
H49 H -0.8777 -0.3702 -0.0953 0.038 Uiso 1 1 calc R U
C50 C -0.9327(3) -0.2839(2) -0.0901(2) 0.0217(12) Uani 1 1 d . .
C51 C -1.0124(3) -0.2571(2) -0.0818(2) 0.0217(11) Uani 1 1 d . .
C52 C -1.0057(3) -0.1916(2) -0.0889(2) 0.0202(11) Uani 1 1 d . .
C53 C -0.9218(3) -0.1782(2) -0.1015(2) 0.0225(12) Uani 1 1 d . .
C54 C -0.9042(4) -0.1152(3) -0.1142(3) 0.0360(15) Uani 1 1 d . .
H54 H -0.8500 -0.1020 -0.1227 0.043 Uiso 1 1 calc R U
C55 C -0.9690(4) -0.0733(3) -0.1137(3) 0.0400(16) Uani 1 1 d . .
H55 H -0.9585 -0.0304 -0.1218 0.048 Uiso 1 1 calc R U
C56 C -1.0488(4) -0.0915(3) -0.1019(3) 0.0318(14) Uani 1 1 d . .
H56 H -1.0910 -0.0608 -0.1032 0.038 Uiso 1 1 calc R U
C57 C -0.8762(3) -0.2347(2) -0.1010(2) 0.0195(11) Uani 1 1 d . .
C58 C -0.7886(3) -0.2427(3) -0.1193(2) 0.0242(12) Uani 1 1 d . .
H58A H -0.7631 -0.2780 -0.0989 0.029 Uiso 1 1 calc R U
H58B H -0.7571 -0.2040 -0.1110 0.029 Uiso 1 1 calc R U
C59 C -0.7861(3) -0.2558(3) -0.1815(2) 0.0251(12) Uani 1 1 d . .
H59A H -0.8159 -0.2211 -0.2000 0.030 Uiso 1 1 calc R U
H59B H -0.8184 -0.2945 -0.1880 0.030 Uiso 1 1 calc R U
C60 C -0.6400(3) -0.3320(3) -0.1831(2) 0.0241(12) Uani 1 1 d . .
C61 C -0.6319(3) -0.3869(3) -0.2141(3) 0.0296(13) Uani 1 1 d . .
H61 H -0.6466 -0.3875 -0.2522 0.035 Uiso 1 1 calc R U
C62 C -0.6018(4) -0.4413(3) -0.1883(3) 0.0433(17) Uani 1 1 d . .
H62 H -0.5968 -0.4789 -0.2092 0.052 Uiso 1 1 calc R U
C63 C -0.5801(5) -0.4411(3) -0.1347(3) 0.0494(18) Uani 1 1 d . .
H63 H -0.5592 -0.4783 -0.1183 0.059 Uiso 1 1 calc R U
C64 C -0.5878(4) -0.3865(3) -0.1027(3) 0.0432(17) Uani 1 1 d . .
H64 H -0.5733 -0.3868 -0.0645 0.052 Uiso 1 1 calc R U
C65 C -0.6170(3) -0.3314(3) -0.1275(3) 0.0303(14) Uani 1 1 d . .
H65 H -0.6212 -0.2938 -0.1064 0.036 Uiso 1 1 calc R U
C66 C -0.6304(3) -0.1957(3) -0.1969(2) 0.0259(13) Uani 1 1 d . .
C67 C -0.5494(4) -0.1978(3) -0.1789(3) 0.0402(16) Uani 1 1 d . .
H67 H -0.5239 -0.2373 -0.1728 0.048 Uiso 1 1 calc R U
C68 C -0.5056(5) -0.1433(4) -0.1696(3) 0.057(2) Uani 1 1 d . .
H68 H -0.4504 -0.1456 -0.1572 0.069 Uiso 1 1 calc R U
C69 C -0.5418(6) -0.0854(4) -0.1783(4) 0.067(2) Uani 1 1 d . .
H69 H -0.5113 -0.0479 -0.1724 0.080 Uiso 1 1 calc R U
C70 C -0.6220(5) -0.0822(3) -0.1953(3) 0.060(2) Uani 1 1 d . .
H70 H -0.6473 -0.0425 -0.2006 0.072 Uiso 1 1 calc R U
C71 C -0.6662(4) -0.1371(3) -0.2049(3) 0.0414(17) Uani 1 1 d . .
H71 H -0.7215 -0.1345 -0.2170 0.050 Uiso 1 1 calc R U
C72 C -1.2405(3) -0.1989(3) -0.0120(2) 0.0259(12) Uani 1 1 d . .
C73 C -1.3164(5) -0.2207(3) 0.0656(3) 0.0467(18) Uani 1 1 d . .
H73 H -1.3476 -0.2435 0.0921 0.056 Uiso 1 1 calc R U
C74 C -1.2965(4) -0.1598(4) 0.0677(3) 0.0471(18) Uani 1 1 d . .
H74 H -1.3107 -0.1310 0.0961 0.057 Uiso 1 1 calc R U
C75 C -1.2889(4) -0.3077(3) -0.0021(3) 0.0311(14) Uani 1 1 d . .
C76 C -1.2346(4) -0.3524(3) 0.0190(3) 0.0408(17) Uani 1 1 d . .
C77 C -1.2440(4) -0.4142(3) 0.0006(3) 0.0486(19) Uani 1 1 d . .
H77 H -1.2099 -0.4460 0.0158 0.058 Uiso 1 1 calc R U
C78 C -1.3015(4) -0.4304(3) -0.0391(3) 0.0446(18) Uani 1 1 d . .
C79 C -1.3522(4) -0.3844(3) -0.0593(3) 0.0391(16) Uani 1 1 d . .
H79 H -1.3922 -0.3952 -0.0863 0.047 Uiso 1 1 calc R U
C80 C -1.3471(4) -0.3226(3) -0.0415(3) 0.0332(14) Uani 1 1 d . .
C81 C -1.1676(5) -0.3330(4) 0.0593(3) 0.062(2) Uani 1 1 d . .
H81A H -1.1372 -0.3703 0.0714 0.093 Uiso 1 1 calc R U
H81B H -1.1923 -0.3125 0.0916 0.093 Uiso 1 1 calc R U
H81C H -1.1300 -0.3038 0.0409 0.093 Uiso 1 1 calc R U
C82 C -1.3070(5) -0.4977(3) -0.0589(4) 0.071(3) Uani 1 1 d . .
H82A H -1.3461 -0.5004 -0.0897 0.106 Uiso 1 1 calc R U
H82B H -1.3256 -0.5245 -0.0283 0.106 Uiso 1 1 calc R U
H82C H -1.2529 -0.5118 -0.0715 0.106 Uiso 1 1 calc R U
C83 C -1.4032(4) -0.2722(3) -0.0650(3) 0.0403(16) Uani 1 1 d . .
H83A H -1.4437 -0.2915 -0.0896 0.060 Uiso 1 1 calc R U
H83B H -1.3705 -0.2417 -0.0859 0.060 Uiso 1 1 calc R U
H83C H -1.4314 -0.2508 -0.0345 0.060 Uiso 1 1 calc R U
C84 C -1.2172(4) -0.0861(3) 0.0080(3) 0.0306(13) Uani 1 1 d . .
C85 C -1.1364(4) -0.0730(3) 0.0241(3) 0.0371(15) Uani 1 1 d . .
C86 C -1.1055(4) -0.0138(3) 0.0122(3) 0.0443(17) Uani 1 1 d . .
H86 H -1.0514 -0.0037 0.0236 0.053 Uiso 1 1 calc R U
C87 C -1.1509(5) 0.0308(3) -0.0157(3) 0.0466(18) Uani 1 1 d . .
C88 C -1.2294(5) 0.0160(3) -0.0311(3) 0.0459(18) Uani 1 1 d . .
H88 H -1.2606 0.0465 -0.0505 0.055 Uiso 1 1 calc R U
C89 C -1.2655(4) -0.0417(3) -0.0195(3) 0.0405(16) Uani 1 1 d . .
C90 C -1.0857(5) -0.1225(4) 0.0513(3) 0.0542(19) Uani 1 1 d . .
H90A H -1.0856 -0.1604 0.0282 0.081 Uiso 1 1 calc R U
H90B H -1.1089 -0.1325 0.0877 0.081 Uiso 1 1 calc R U
H90C H -1.0294 -0.1073 0.0558 0.081 Uiso 1 1 calc R U
C91 C -1.1120(6) 0.0939(3) -0.0295(4) 0.070(3) Uani 1 1 d . .
H91A H -1.0607 0.0871 -0.0497 0.106 Uiso 1 1 calc R U
H91B H -1.1008 0.1169 0.0049 0.106 Uiso 1 1 calc R U
H91C H -1.1498 0.1184 -0.0526 0.106 Uiso 1 1 calc R U
C92 C -1.3527(5) -0.0566(4) -0.0354(4) 0.059(2) Uani 1 1 d . .
H92A H -1.3785 -0.0192 -0.0514 0.088 Uiso 1 1 calc R U
H92B H -1.3832 -0.0698 -0.0024 0.088 Uiso 1 1 calc R U
H92C H -1.3531 -0.0906 -0.0628 0.088 Uiso 1 1 calc R U
O1 O -0.9663(3) -0.3638(3) -0.4687(2) 0.0588(14) Uani 1 1 d . .
C93 C -0.9127(5) -0.2579(3) -0.4639(3) 0.057(2) Uani 1 1 d . .
H93A H -0.9219 -0.2539 -0.5039 0.086 Uiso 1 1 calc R U
H93B H -0.8553 -0.2692 -0.4570 0.086 Uiso 1 1 calc R U
H93C H -0.9249 -0.2178 -0.4458 0.086 Uiso 1 1 calc R U
C94 C -0.9688(5) -0.3089(4) -0.4404(5) 0.078(3) Uani 1 1 d . .
H94A H -0.9531 -0.3170 -0.4014 0.093 Uiso 1 1 calc R U
H94B H -1.0259 -0.2931 -0.4404 0.093 Uiso 1 1 calc R U
C95 C -1.0107(5) -0.4105(4) -0.4420(3) 0.061(2) Uani 1 1 d . .
H95A H -1.0697 -0.3996 -0.4416 0.074 Uiso 1 1 calc R U
H95B H -0.9918 -0.4149 -0.4032 0.074 Uiso 1 1 calc R U
C96 C -0.9969(6) -0.4743(4) -0.4746(3) 0.068(2) Uani 1 1 d . .
H96A H -0.9385 -0.4849 -0.4743 0.102 Uiso 1 1 calc R U
H96B H -1.0156 -0.4694 -0.5130 0.102 Uiso 1 1 calc R U
H96C H -1.0282 -0.5079 -0.4566 0.102 Uiso 1 1 calc R U

loop_
_atom_site_aniso_label
_atom_site_aniso_U_11
_atom_site_aniso_U_22
_atom_site_aniso_U_33
_atom_site_aniso_U_23
_atom_site_aniso_U_13
_atom_site_aniso_U_12
Cu1 0.0180(3) 0.0276(3) 0.0238(3) -0.0017(3) 0.0021(3) 0.0041(3)
Cu2 0.0157(3) 0.0327(3) 0.0291(4) -0.0045(3) 0.0019(3) -0.0005(3)
P1 0.0122(6) 0.0257(7) 0.0226(7) -0.0033(6) 0.0010(6) 0.0025(6)
P2 0.0123(7) 0.0240(7) 0.0288(8) -0.0056(6) 0.0007(6) -0.0005(6)
N1 0.020(2) 0.030(2) 0.034(3) -0.011(2) -0.011(2) 0.009(2)
N2 0.017(2) 0.032(3) 0.031(3) 0.006(2) 0.0028(19) 0.004(2)
N3 0.031(3) 0.025(2) 0.025(3) -0.003(2) 0.007(2) 0.006(2)
N4 0.032(3) 0.026(2) 0.024(3) -0.003(2) 0.007(2) 0.006(2)
N5 0.023(2) 0.027(2) 0.031(3) 0.001(2) -0.001(2) -0.004(2)
N6 0.021(2) 0.026(2) 0.031(3) -0.007(2) -0.001(2) 0.0028(19)
N7 0.028(3) 0.035(3) 0.033(3) 0.002(2) 0.005(2) 0.000(2)
N8 0.026(3) 0.032(3) 0.033(3) -0.004(2) 0.003(2) 0.003(2)
C1 0.034(4) 0.022(3) 0.057(4) -0.010(3) -0.016(3) 0.012(3)
C2 0.037(4) 0.021(3) 0.069(5) 0.001(3) -0.005(3) 0.003(3)
C3 0.026(3) 0.023(3) 0.047(4) -0.001(3) -0.002(3) -0.006(2)
C4 0.014(3) 0.023(3) 0.025(3) -0.008(2) -0.004(2) -0.002(2)
C5 0.020(3) 0.019(2) 0.025(3) -0.013(2) 0.001(2) 0.000(2)
C6 0.013(2) 0.024(2) 0.026(3) -0.005(3) 0.001(2) 0.002(2)
C7 0.015(3) 0.030(3) 0.028(3) 0.000(3) 0.002(3) 0.006(2)
C8 0.028(3) 0.031(3) 0.052(4) 0.011(3) 0.006(3) 0.006(3)
C9 0.034(4) 0.025(3) 0.063(5) 0.012(3) 0.009(3) 0.007(3)
C10 0.026(3) 0.031(3) 0.057(4) 0.006(3) 0.007(3) 0.001(3)
C11 0.019(3) 0.026(3) 0.020(3) -0.005(2) 0.000(2) 0.003(2)
C12 0.013(3) 0.028(3) 0.032(3) -0.002(3) -0.002(2) 0.001(2)
C13 0.012(3) 0.023(3) 0.033(3) -0.002(2) -0.002(2) 0.003(2)
C14 0.013(3) 0.028(3) 0.041(4) 0.002(3) 0.002(2) -0.003(2)
C15 0.032(3) 0.030(3) 0.053(4) -0.003(3) -0.001(3) -0.001(3)
C16 0.038(4) 0.030(4) 0.087(6) -0.003(4) -0.001(4) 0.004(3)
C17 0.037(4) 0.040(4) 0.086(6) 0.019(4) -0.002(4) -0.001(3)
C18 0.027(4) 0.061(5) 0.053(4) 0.018(4) -0.005(3) 0.002(3)
C19 0.024(3) 0.037(3) 0.035(3) 0.003(3) 0.000(3) -0.003(3)
C20 0.023(3) 0.031(3) 0.023(3) -0.005(2) 0.001(2) 0.000(3)
C21 0.020(3) 0.034(3) 0.045(4) -0.004(3) -0.001(3) -0.006(3)
C22 0.032(3) 0.046(4) 0.059(4) -0.008(4) -0.008(3) -0.016(3)
C23 0.055(5) 0.042(4) 0.055(5) -0.010(3) 0.000(4) -0.024(4)
C24 0.053(5) 0.027(3) 0.052(4) 0.000(3) 0.002(4) -0.005(3)
C25 0.030(3) 0.030(3) 0.036(4) -0.002(3) 0.004(3) -0.001(3)
C26 0.016(3) 0.029(3) 0.022(3) 0.001(2) -0.002(2) 0.006(2)
C27 0.047(4) 0.042(4) 0.031(3) 0.000(3) 0.020(3) -0.003(3)
C28 0.054(4) 0.040(4) 0.024(3) -0.007(3) 0.017(3) 0.007(3)
C29 0.026(3) 0.023(3) 0.028(3) 0.005(2) 0.010(2) -0.001(2)
C30 0.026(3) 0.035(3) 0.030(3) 0.008(3) 0.008(3) -0.004(3)
C31 0.033(4) 0.032(3) 0.056(4) 0.009(3) 0.005(3) -0.001(3)
C32 0.036(4) 0.030(3) 0.065(5) -0.001(3) 0.012(4) -0.006(3)
C33 0.035(4) 0.041(4) 0.039(4) -0.010(3) 0.006(3) -0.012(3)
C34 0.026(3) 0.035(3) 0.025(3) 0.003(3) 0.004(2) -0.004(3)
C35 0.035(4) 0.044(4) 0.046(4) 0.010(3) -0.004(3) 0.001(3)
C36 0.086(7) 0.032(4) 0.103(7) -0.011(4) 0.017(5) -0.010(4)
C37 0.031(3) 0.050(4) 0.040(4) 0.008(3) -0.003(3) -0.001(3)
C38 0.029(3) 0.023(3) 0.028(3) -0.007(2) 0.001(3) 0.005(3)
C39 0.032(4) 0.035(3) 0.043(4) -0.013(3) -0.006(3) 0.006(3)
C40 0.041(4) 0.040(4) 0.048(4) -0.016(3) 0.003(3) -0.009(3)
C41 0.057(4) 0.030(3) 0.034(4) -0.006(3) 0.004(3) -0.003(3)
C42 0.054(4) 0.034(3) 0.033(3) -0.001(3) 0.000(3) 0.008(3)
C43 0.033(3) 0.034(3) 0.022(3) -0.001(3) -0.001(2) 0.006(3)
C44 0.101(7) 0.041(4) 0.052(5) -0.004(4) 0.007(5) -0.013(4)
C45 0.052(5) 0.055(5) 0.073(6) -0.016(4) -0.024(4) 0.011(4)
C46 0.033(4) 0.050(4) 0.055(4) 0.006(3) -0.009(3) 0.000(3)
C47 0.033(3) 0.032(3) 0.047(4) 0.008(3) 0.000(3) -0.011(3)
C48 0.046(4) 0.023(3) 0.046(4) 0.004(3) -0.007(3) -0.004(3)
C49 0.032(3) 0.027(3) 0.036(4) 0.002(3) -0.003(3) 0.007(3)
C50 0.026(3) 0.024(3) 0.015(3) 0.000(2) -0.005(2) 0.004(2)
C51 0.020(3) 0.024(2) 0.020(3) 0.001(2) 0.000(3) -0.003(2)
C52 0.016(2) 0.026(3) 0.018(3) -0.001(2) -0.002(2) 0.001(2)
C53 0.019(3) 0.029(3) 0.019(3) -0.003(2) -0.003(2) -0.002(2)
C54 0.020(3) 0.033(3) 0.055(4) -0.005(3) -0.007(3) -0.010(3)
C55 0.034(4) 0.019(3) 0.067(5) 0.004(3) -0.010(3) -0.004(3)
C56 0.027(3) 0.023(3) 0.045(4) -0.008(3) -0.007(3) 0.005(3)
C57 0.011(2) 0.028(3) 0.019(3) -0.004(2) -0.001(2) -0.002(2)
C58 0.017(3) 0.033(3) 0.022(3) -0.005(2) 0.000(2) 0.002(2)
C59 0.014(3) 0.032(3) 0.029(3) 0.001(2) -0.001(2) 0.002(2)
C60 0.013(3) 0.028(3) 0.031(3) -0.002(2) -0.003(2) 0.004(2)
C61 0.020(3) 0.031(3) 0.038(3) -0.001(3) -0.004(3) 0.005(2)
C62 0.049(4) 0.026(3) 0.054(4) -0.004(3) -0.007(3) 0.006(3)
C63 0.053(5) 0.042(4) 0.053(5) 0.016(3) -0.008(4) 0.012(3)
C64 0.040(4) 0.054(4) 0.035(4) 0.009(3) -0.005(3) 0.008(3)
C65 0.016(3) 0.041(4) 0.035(3) -0.001(3) -0.004(2) 0.006(3)
C66 0.020(3) 0.029(3) 0.029(3) -0.007(2) 0.005(2) -0.001(2)
C67 0.028(3) 0.046(4) 0.046(4) -0.017(3) 0.001(3) -0.007(3)
C68 0.034(4) 0.071(5) 0.067(5) -0.029(4) 0.001(4) -0.026(4)
C69 0.075(6) 0.049(5) 0.075(6) -0.028(4) 0.010(5) -0.034(5)
C70 0.070(6) 0.029(4) 0.080(6) -0.009(4) 0.023(5) -0.010(4)
C71 0.039(4) 0.031(3) 0.053(4) 0.000(3) 0.009(3) -0.005(3)
C72 0.015(3) 0.031(3) 0.032(3) -0.002(3) 0.003(2) -0.002(2)
C73 0.045(4) 0.062(5) 0.033(4) -0.003(3) 0.014(3) -0.006(4)
C74 0.048(4) 0.061(5) 0.032(4) -0.014(3) 0.012(3) -0.001(4)
C75 0.025(3) 0.036(3) 0.033(3) 0.007(3) 0.008(3) -0.006(3)
C76 0.022(3) 0.049(4) 0.051(4) 0.016(3) 0.003(3) -0.005(3)
C77 0.032(4) 0.042(4) 0.072(5) 0.025(4) 0.011(4) 0.003(3)
C78 0.029(4) 0.035(3) 0.070(5) 0.000(3) 0.018(3) -0.014(3)
C79 0.035(4) 0.041(4) 0.041(4) -0.001(3) 0.003(3) -0.010(3)
C80 0.022(3) 0.041(4) 0.036(4) 0.008(3) 0.005(3) -0.005(3)
C81 0.043(4) 0.079(6) 0.065(5) 0.027(5) -0.017(4) -0.005(4)
C82 0.065(5) 0.038(4) 0.110(7) -0.011(4) 0.028(5) -0.011(4)
C83 0.030(4) 0.045(4) 0.046(4) 0.007(3) 0.000(3) 0.002(3)
C84 0.029(3) 0.030(3) 0.032(3) -0.008(3) 0.001(3) 0.008(3)
C85 0.034(4) 0.038(3) 0.039(4) -0.015(3) 0.000(3) 0.003(3)
C86 0.041(4) 0.042(4) 0.050(4) -0.020(3) 0.004(3) -0.004(3)
C87 0.051(5) 0.034(3) 0.054(4) -0.018(3) 0.016(4) 0.001(3)
C88 0.061(5) 0.033(3) 0.043(4) -0.007(3) 0.005(3) 0.019(4)
C89 0.037(4) 0.037(3) 0.047(4) -0.017(3) -0.001(3) 0.010(3)
C90 0.042(4) 0.066(5) 0.054(5) -0.004(4) -0.011(4) 0.006(4)
C91 0.077(6) 0.037(4) 0.097(7) -0.009(4) 0.034(5) -0.008(4)
C92 0.044(4) 0.061(5) 0.072(5) 0.001(4) -0.011(4) 0.020(4)
O1 0.054(3) 0.071(4) 0.052(3) -0.002(3) -0.003(3) -0.005(3)
C93 0.059(5) 0.050(4) 0.062(5) 0.007(4) -0.011(4) -0.002(4)
C94 0.040(4) 0.051(5) 0.142(9) -0.045(5) -0.027(5) 0.008(4)
C95 0.061(5) 0.083(6) 0.041(4) 0.029(4) -0.010(4) -0.049(5)
C96 0.076(6) 0.081(6) 0.048(5) 0.020(4) 0.006(4) 0.003(5)

loop_
_atom_type_symbol
_atom_type_description
_atom_type_scat_dispersion_real
_atom_type_scat_dispersion_imag
_atom_type_scat_source
C C 0.0033 0.0016 'International Tables Vol C Tables 4.2.6.8 and 6.1.1.4'
H H 0.0000 0.0000 'International Tables Vol C Tables 4.2.6.8 and 6.1.1.4'
N N 0.0061 0.0033 'International Tables Vol C Tables 4.2.6.8 and 6.1.1.4'
P P 0.1023 0.0942 'International Tables Vol C Tables 4.2.6.8 and 6.1.1.4'
Cu Cu 0.3201 1.2651 'International Tables Vol C Tables 4.2.6.8 and 6.1.1.4'
O O 0.0106 0.0060 'International Tables Vol C Tables 4.2.6.8 and 6.1.1.4'

loop_
_geom_angle_atom_site_label_1
_geom_angle_atom_site_label_2
_geom_angle_atom_site_label_3
_geom_angle
C26 Cu1 N2 116.3(2)
C26 Cu1 P1 133.23(17)
N2 Cu1 P1 102.51(14)
C26 Cu1 N1 119.5(2)
N2 Cu1 N1 81.55(16)
P1 Cu1 N1 90.01(12)
C26 Cu1 Cu2 164.47(16)
N2 Cu1 Cu2 53.33(13)
P1 Cu1 Cu2 62.20(4)
N1 Cu1 Cu2 51.52(11)
C72 Cu2 N6 116.4(2)
C72 Cu2 P2 137.95(18)
N6 Cu2 P2 95.96(13)
C72 Cu2 N5 113.5(2)
N6 Cu2 N5 83.28(16)
P2 Cu2 N5 95.35(14)
C72 Cu2 Cu1 158.43(17)
N6 Cu2 Cu1 51.59(11)
P2 Cu2 Cu1 63.49(4)
N5 Cu2 Cu1 51.94(12)
C60 P1 C66 106.3(3)
C60 P1 C59 104.0(3)
C66 P1 C59 103.0(3)
C60 P1 Cu1 115.41(19)
C66 P1 Cu1 116.22(19)
C59 P1 Cu1 110.56(18)
C20 P2 C14 105.4(3)
C20 P2 C13 103.7(3)
C14 P2 C13 104.1(3)
C20 P2 Cu2 116.71(19)
C14 P2 Cu2 115.9(2)
C13 P2 Cu2 109.62(18)
C1 N1 C5 115.1(5)
C1 N1 Cu1 144.2(4)
C5 N1 Cu1 98.7(3)
C10 N2 C6 114.6(5)
C10 N2 Cu1 136.5(4)
C6 N2 Cu1 108.1(3)
C26 N3 C28 111.3(5)
C26 N3 C38 125.2(5)
C28 N3 C38 123.5(5)
C26 N4 C27 111.5(5)
C26 N4 C29 123.9(4)
C27 N4 C29 124.4(5)
C47 N5 C51 115.1(5)
C47 N5 Cu2 142.6(4)
C51 N5 Cu2 101.3(3)
C56 N6 C52 115.0(5)
C56 N6 Cu2 139.9(4)
C52 N6 Cu2 104.1(3)
C72 N7 C73 111.8(5)
C72 N7 C75 123.5(5)
C73 N7 C75 124.7(5)
C72 N8 C74 112.1(5)
C72 N8 C84 123.6(5)
C74 N8 C84 124.2(5)
N1 C1 C2 123.2(5)
C3 C2 C1 121.4(6)
C2 C3 C4 118.4(5)
C3 C4 C11 135.6(5)
C3 C4 C5 115.2(5)
C11 C4 C5 109.0(5)
N1 C5 C6 125.2(5)
N1 C5 C4 126.7(5)
C6 C5 C4 107.9(5)
N2 C6 C5 125.9(5)
N2 C6 C7 127.3(4)
C5 C6 C7 106.5(4)
C11 C7 C8 135.8(5)
C11 C7 C6 109.8(4)
C8 C7 C6 114.4(5)
C9 C8 C7 118.4(5)
C8 C9 C10 122.4(5)
N2 C10 C9 122.9(6)
C7 C11 C4 106.6(5)
C7 C11 C12 125.6(5)
C4 C11 C12 126.7(5)
C11 C12 C13 111.2(4)
C12 C13 P2 122.1(4)
C19 C14 C15 118.1(6)
C19 C14 P2 125.5(5)
C15 C14 P2 116.3(5)
C14 C15 C16 121.0(7)
C17 C16 C15 119.8(7)
C16 C17 C18 120.2(7)
C17 C18 C19 119.2(7)
C14 C19 C18 121.7(6)
C21 C20 C25 118.2(5)
C21 C20 P2 122.9(4)
C25 C20 P2 118.4(5)
C20 C21 C22 120.5(6)
C23 C22 C21 120.6(6)
C22 C23 C24 119.8(6)
C23 C24 C25 120.0(6)
C24 C25 C20 120.9(6)
N4 C26 N3 103.4(5)
N4 C26 Cu1 125.0(4)
N3 C26 Cu1 131.3(4)
C28 C27 N4 107.0(5)
C27 C28 N3 106.8(5)
C30 C29 C34 123.7(5)
C30 C29 N4 119.2(5)
C34 C29 N4 117.1(5)
C29 C30 C31 117.9(6)
C29 C30 C35 121.4(5)
C31 C30 C35 120.7(6)
C30 C31 C32 121.3(6)
C33 C32 C31 118.5(6)
C33 C32 C36 120.6(7)
C31 C32 C36 120.9(7)
C32 C33 C34 122.2(6)
C29 C34 C33 116.5(6)
C29 C34 C37 122.8(5)
C33 C34 C37 120.7(6)
C39 C38 C43 122.4(5)
C39 C38 N3 119.0(5)
C43 C38 N3 118.5(5)
C38 C39 C40 117.3(6)
C38 C39 C45 121.5(6)
C40 C39 C45 121.2(6)
C41 C40 C39 121.7(6)
C42 C41 C40 118.2(6)
C42 C41 C44 120.8(7)
C40 C41 C44 120.9(7)
C43 C42 C41 123.0(6)
C42 C43 C38 117.2(6)
C42 C43 C46 120.6(6)
C38 C43 C46 122.1(5)
N5 C47 C48 123.8(5)
C49 C48 C47 120.5(5)
C48 C49 C50 118.2(5)
C49 C50 C57 134.8(5)
C49 C50 C51 116.3(5)
C57 C50 C51 108.8(4)
N5 C51 C52 125.7(5)
N5 C51 C50 126.2(4)
C52 C51 C50 107.8(4)
N6 C52 C51 125.5(5)
N6 C52 C53 126.9(5)
C51 C52 C53 107.3(4)
C54 C53 C57 134.9(5)
C54 C53 C52 115.6(5)
C57 C53 C52 109.4(5)
C55 C54 C53 117.2(5)
C54 C55 C56 122.5(5)
N6 C56 C55 122.7(5)
C53 C57 C50 106.7(4)
C53 C57 C58 126.4(5)
C50 C57 C58 126.0(5)
C57 C58 C59 109.5(4)
C58 C59 P1 120.9(4)
C65 C60 C61 119.8(5)
C65 C60 P1 123.5(4)
C61 C60 P1 116.5(4)
C60 C61 C62 119.3(6)
C63 C62 C61 121.1(6)
C62 C63 C64 120.7(6)
C65 C64 C63 119.3(6)
C60 C65 C64 119.8(6)
C71 C66 C67 118.1(6)
C71 C66 P1 118.3(5)
C67 C66 P1 123.3(5)
C68 C67 C66 121.0(7)
C67 C68 C69 120.2(7)
C70 C69 C68 119.7(7)
C69 C70 C71 120.1(7)
C66 C71 C70 120.9(7)
N7 C72 N8 102.7(5)
N7 C72 Cu2 126.7(4)
N8 C72 Cu2 130.5(4)
C74 C73 N7 106.2(6)
C73 C74 N8 107.2(6)
C80 C75 C76 121.9(6)
C80 C75 N7 119.4(5)
C76 C75 N7 118.7(6)
C75 C76 C77 117.2(6)
C75 C76 C81 120.2(6)
C77 C76 C81 122.5(6)
C78 C77 C76 121.9(6)
C79 C78 C77 118.4(6)
C79 C78 C82 121.9(7)
C77 C78 C82 119.7(7)
C78 C79 C80 122.1(6)
C75 C80 C79 118.3(6)
C75 C80 C83 120.4(6)
C79 C80 C83 121.3(6)
C89 C84 C85 121.8(6)
C89 C84 N8 119.3(5)
C85 C84 N8 118.9(5)
C86 C85 C84 117.7(6)
C86 C85 C90 122.2(6)
C84 C85 C90 120.1(6)
C87 C86 C85 122.1(7)
C88 C87 C86 118.4(6)
C88 C87 C91 122.2(7)
C86 C87 C91 119.5(7)
C87 C88 C89 123.0(7)
C88 C89 C84 117.0(6)
C88 C89 C92 122.4(7)
C84 C89 C92 120.6(6)
C94 O1 C95 111.6(7)
O1 C94 C93 114.2(8)
O1 C95 C96 108.1(7)

loop_
_geom_bond_atom_site_label_1
_geom_bond_atom_site_label_2
_geom_bond_distance
Cu1 C26 1.947(6)
Cu1 N2 2.116(4)
Cu1 P1 2.2515(16)
Cu1 N1 2.439(5)
Cu1 Cu2 9.5541(11)
Cu2 C72 1.934(6)
Cu2 N6 2.193(4)
Cu2 P2 2.2527(17)
Cu2 N5 2.290(5)
P1 C60 1.826(5)
P1 C66 1.831(6)
P1 C59 1.835(5)
P2 C20 1.824(6)
P2 C14 1.829(6)
P2 C13 1.837(5)
N1 C1 1.333(8)
N1 C5 1.369(7)
N2 C10 1.352(7)
N2 C6 1.357(7)
N3 C26 1.359(7)
N3 C28 1.386(7)
N3 C38 1.439(7)
N4 C26 1.359(7)
N4 C27 1.380(7)
N4 C29 1.441(7)
N5 C47 1.317(7)
N5 C51 1.348(7)
N6 C56 1.339(7)
N6 C52 1.349(6)
N7 C72 1.364(7)
N7 C73 1.405(8)
N7 C75 1.428(8)
N8 C72 1.373(7)
N8 C74 1.380(8)
N8 C84 1.440(7)
C1 C2 1.399(9)
C2 C3 1.391(8)
C3 C4 1.407(7)
C4 C11 1.410(7)
C4 C5 1.432(7)
C5 C6 1.399(7)
C6 C7 1.445(7)
C7 C11 1.397(8)
C7 C8 1.422(7)
C8 C9 1.372(8)
C9 C10 1.394(8)
C11 C12 1.494(7)
C12 C13 1.525(8)
C14 C19 1.386(9)
C14 C15 1.390(8)
C15 C16 1.392(9)
C16 C17 1.383(12)
C17 C18 1.389(11)
C18 C19 1.391(9)
C20 C21 1.388(8)
C20 C25 1.393(8)
C21 C22 1.390(8)
C22 C23 1.371(9)
C23 C24 1.376(10)
C24 C25 1.388(8)
C27 C28 1.328(9)
C29 C30 1.369(8)
C29 C34 1.392(8)
C30 C31 1.393(8)
C30 C35 1.514(9)
C31 C32 1.394(10)
C32 C33 1.385(9)
C32 C36 1.504(9)
C33 C34 1.398(8)
C34 C37 1.501(8)
C38 C39 1.385(8)
C38 C43 1.394(8)
C39 C40 1.396(9)
C39 C45 1.496(9)
C40 C41 1.381(10)
C41 C42 1.373(9)
C41 C44 1.522(9)
C42 C43 1.372(9)
C43 C46 1.507(9)
C47 C48 1.421(8)
C48 C49 1.374(8)
C49 C50 1.394(7)
C50 C57 1.420(7)
C50 C51 1.433(7)
C51 C52 1.410(7)
C52 C53 1.430(7)
C53 C54 1.406(8)
C53 C57 1.415(7)
C54 C55 1.384(8)
C55 C56 1.388(8)
C57 C58 1.505(7)
C58 C59 1.526(8)
C60 C65 1.393(8)
C60 C61 1.393(8)
C61 C62 1.404(8)
C62 C63 1.339(10)
C63 C64 1.403(10)
C64 C65 1.401(8)
C66 C71 1.391(8)
C66 C67 1.391(8)
C67 C68 1.382(9)
C68 C69 1.384(11)
C69 C70 1.372(12)
C70 C71 1.393(9)
C73 C74 1.338(10)
C75 C80 1.380(8)
C75 C76 1.396(9)
C76 C77 1.398(9)
C76 C81 1.521(10)
C77 C78 1.383(10)
C78 C79 1.373(9)
C78 C82 1.513(9)
C79 C80 1.385(9)
C80 C83 1.521(9)
C84 C89 1.399(8)
C84 C85 1.402(8)
C85 C86 1.388(9)
C85 C90 1.492(9)
C86 C87 1.379(10)
C87 C88 1.370(10)
C87 C91 1.525(9)
C88 C89 1.391(9)
C89 C92 1.506(10)
O1 C94 1.355(9)
O1 C95 1.389(8)
C93 C94 1.530(12)
C95 C96 1.584(11)
